data_7009691
loop_
_publ_author_name
'Kawamoto, Tatsuya'
'Kushi, Yoshihiko'

_publ_section_title
;
 CH/\p interaction in nickel(II) complexes derived from 2-substituted
 benzothiazolines
;
_journal_issue 17
_journal_name_full 'Journal of the Chemical Society, Dalton Transactions'
_journal_page_first 3022
_journal_paper_doi 10.1039/b002745f
_journal_year 2000
_chemical_compound_source 'Local laboratory'
_chemical_formula_moiety 'C28 H24 N2 S2 Ni1   '
_chemical_formula_sum 'C28 H24 N2 Ni S2'
_chemical_formula_weight 511.30
_space_group_crystal_system triclinic
_space_group_IT_number 2
_space_group_name_Hall '-P 1'
_space_group_name_H-M_alt 'P -1'
_atom_type_scat_source 'International Tables (1974)'
_cell_angle_alpha 90.06(5)
_cell_angle_beta 106.80(5)
_cell_angle_gamma 86.29(3)
_cell_formula_units_Z 2
_cell_length_a 12.163(5)
_cell_length_b 14.804(5)
_cell_length_c 7.028(6)
_cell_measurement_reflns_used 21
_cell_measurement_temperature 298
_cell_measurement_theta_max 12.5
_cell_measurement_theta_min 9.4
_cell_volume 1208.7(13)
_computing_cell_refinement 'MXC(MAC Science)'
_computing_data_collection 'MXC(MAC Science)'
_computing_data_reduction Crystan
_computing_molecular_graphics Crystan
_computing_publication_material Crystan
_computing_structure_refinement Crystan
_computing_structure_solution Crystan
_diffrn_measurement_device 'Mac Science MXC3'
_diffrn_measurement_method \q/2\q
_diffrn_radiation_type 'Mo K\a'
_diffrn_radiation_wavelength 0.71073
_diffrn_reflns_av_R_equivalents 0.146
_diffrn_reflns_limit_h_max 15
_diffrn_reflns_limit_h_min -15
_diffrn_reflns_limit_k_max 19
_diffrn_reflns_limit_k_min -19
_diffrn_reflns_limit_l_max 0
_diffrn_reflns_limit_l_min -9
_diffrn_reflns_number 6205
_diffrn_reflns_theta_max 26.47
_exptl_absorpt_coefficient_mu 0.9894
_exptl_absorpt_correction_T_max .998
_exptl_absorpt_correction_T_min .557
_exptl_absorpt_correction_type 'empirical \y scans'
_exptl_crystal_colour 'Reddish brown'
_exptl_crystal_density_diffrn 1.404
_exptl_crystal_description Plate
_exptl_crystal_size_max 0.70
_exptl_crystal_size_mid 0.30
_exptl_crystal_size_min 0.15
_refine_diff_density_max 1.48
_refine_diff_density_min -1.56
_refine_ls_extinction_method None
_refine_ls_goodness_of_fit_obs 2.134
_refine_ls_hydrogen_treatment refU
_refine_ls_number_parameters 309
_refine_ls_number_reflns 3826
_refine_ls_R_factor_obs 0.085
_refine_ls_shift/esd_max 0.1523
_refine_ls_shift/esd_mean 0.0162
_refine_ls_structure_factor_coef F
_refine_ls_weighting_details 'w = 1/(\s^2^(Fo) + 0.002Fo^2^)'
_refine_ls_weighting_scheme calc
_refine_ls_wR_factor_obs 0.098
_reflns_number_observed 3826
_reflns_number_total 4654
_reflns_observed_criterion refl_observed_if_I_>_2.00_sigma(I)
_cod_data_source_file b002745f.txt
_cod_data_source_block complex2
_cod_depositor_comments
;
The following automatic conversions were performed:
'_symmetry_cell_setting' value 'Triclinic' changed to 'triclinic'
according to '/home/saulius/struct/CIF-dictionaries/cif_core.dic'
dictionary named 'cif_core.dic' version 2.4.1 from 2010-06-29.

Automatic conversion script
Id: cif_fix_enum 1527 2010-12-29 10:47:43Z saulius 

The following automatic conversions were performed:

'_atom_site_thermal_displace_type' tag value 'Uij' was replaced with
'Uani' value 33 times.

Automatic conversion script
Id: cif_fix_values 1646 2011-03-28 12:23:43Z adriana 

The following automatic conversions were performed:

'_refine_ls_weighting_scheme' value 'w = 1/(\s^2^(Fo) + 0.002Fo^2^)'
was changed to 'calc'. New tag '_refine_ls_weighting_details' was
created. The value of the new tag was set to 'w = 1/(\s^2^(Fo) +
0.002Fo^2^)'.

Automatic conversion script
Id: cif_fix_values 3143 2015-03-26 13:38:13Z robertas 
;
_cod_original_cell_volume 1209(1)
_cod_original_sg_symbol_H-M 'P -1          '
_cod_database_code 7009691

loop_
_space_group_symop_id
_space_group_symop_operation_xyz
1 x,y,z
2 -x,-y,-z

loop_
_atom_site_aniso_label
_atom_site_aniso_U_11
_atom_site_aniso_U_22
_atom_site_aniso_U_33
_atom_site_aniso_U_12
_atom_site_aniso_U_13
_atom_site_aniso_U_23
Ni1 0.0313(4) 0.0480(5) 0.0360(4) 0.0015(3) 0.0055(3) 0.0139(3)
S1 0.045(1) 0.077(1) 0.038(1) 0.006(1) 0.013(1) 0.011(1)
S2 0.043(1) 0.078(1) 0.034(1) 0.006(1) 0.006(1) 0.016(1)
N1 0.029(3) 0.055(3) 0.039(3) -0.002(2) 0.007(2) 0.014(2)
N2 0.030(3) 0.040(3) 0.037(3) -0.001(2) 0.004(2) 0.015(2)
C1 0.037(3) 0.050(4) 0.044(3) -0.003(3) 0.011(3) 0.007(3)
C2 0.028(3) 0.041(3) 0.051(4) -0.003(2) 0.003(3) 0.012(3)
C3 0.038(3) 0.054(4) 0.049(4) -0.005(3) 0.006(3) 0.011(3)
C4 0.034(4) 0.070(5) 0.065(5) -0.009(3) -0.004(3) 0.017(3)
C5 0.028(4) 0.069(5) 0.090(6) 0.001(3) 0.012(4) 0.013(4)
C6 0.039(4) 0.069(5) 0.062(4) -0.003(3) 0.018(3) 0.012(3)
C7 0.042(3) 0.042(3) 0.038(3) -0.003(3) 0.009(3) 0.009(2)
C8 0.044(4) 0.031(3) 0.070(4) 0.000(3) 0.018(3) 0.004(3)
C9 0.045(4) 0.040(4) 0.077(5) -0.003(3) 0.008(3) 0.016(3)
C10 0.042(4) 0.046(4) 0.101(6) 0.001(3) 0.000(4) 0.014(4)
C11 0.057(5) 0.062(5) 0.130(8) -0.001(4) 0.046(6) 0.018(5)
C12 0.076(6) 0.078(6) 0.092(6) -0.023(5) 0.047(5) 0.004(5)
C13 0.068(5) 0.059(4) 0.066(5) -0.015(4) 0.033(4) 0.005(3)
C14 0.041(3) 0.042(3) 0.043(3) 0.004(3) 0.011(3) 0.015(3)
C15 0.043(4) 0.039(3) 0.052(4) -0.001(3) 0.001(3) 0.014(3)
C16 0.064(5) 0.051(4) 0.055(4) -0.011(3) 0.000(4) 0.014(3)
C17 0.080(6) 0.065(5) 0.062(5) -0.023(4) -0.006(4) 0.019(4)
C18 0.055(5) 0.045(4) 0.100(7) -0.007(3) -0.022(5) 0.022(4)
C19 0.046(4) 0.037(4) 0.099(6) -0.002(3) 0.009(4) 0.013(4)
C20 0.051(4) 0.040(4) 0.067(5) -0.004(3) 0.009(3) 0.006(3)
C21 0.035(3) 0.044(3) 0.047(3) -0.002(3) 0.003(3) 0.012(3)
C22 0.034(3) 0.033(3) 0.048(3) -0.001(2) 0.005(3) 0.013(2)
C23 0.045(4) 0.052(4) 0.050(4) -0.004(3) 0.014(3) 0.011(3)
C24 0.035(4) 0.058(4) 0.075(5) -0.004(3) 0.017(3) 0.010(3)
C25 0.039(4) 0.060(5) 0.075(5) -0.004(3) -0.001(4) 0.009(4)
C26 0.035(4) 0.066(4) 0.050(4) 0.000(3) -0.004(3) 0.016(3)
C27 0.066(6) 0.112(8) 0.124(8) -0.028(6) -0.007(6) 0.032(6)
C28 0.058(6) 0.080(6) 0.149(9) -0.010(5) 0.030(6) 0.009(6)

loop_
_atom_site_label
_atom_site_fract_x
_atom_site_fract_y
_atom_site_fract_z
_atom_site_U_iso_or_equiv
_atom_site_occupancy
_atom_site_thermal_displace_type
Ni1 0.00002(7) 0.25010(6) 0.71618(11) 0.0401(4) 1.000 Uani
S1 0.13069(15) 0.21063(13) 0.56933(23) 0.0548(9) 1.000 Uani
S2 -0.13111(15) 0.28944(13) 0.43872(22) 0.0539(9) 1.000 Uani
N1 0.0954(4) 0.1845(3) 0.9479(7) 0.042(3) 1.000 Uani
N2 -0.0949(4) 0.3162(3) 0.8502(7) 0.037(2) 1.000 Uani
C1 0.2441(5) 0.1912(4) 0.7900(9) 0.045(3) 1.000 Uani
C2 0.2158(5) 0.1845(4) 0.9706(9) 0.042(3) 1.000 Uani
C3 0.3004(5) 0.1746(4) 1.1496(9) 0.049(3) 1.000 Uani
C4 0.4148(6) 0.1682(5) 1.1543(11) 0.060(4) 1.000 Uani
C5 0.4440(6) 0.1707(5) 0.9752(12) 0.065(4) 1.000 Uani
C6 0.3598(6) 0.1839(5) 0.7959(10) 0.058(4) 1.000 Uani
C7 0.0620(5) 0.1304(4) 1.0618(8) 0.042(3) 1.000 Uani
C8 -0.0545(6) 0.1069(4) 1.0436(10) 0.050(3) 1.000 Uani
C9 -0.1411(6) 0.1075(4) 0.8657(11) 0.057(4) 1.000 Uani
C10 -0.2488(6) 0.0761(5) 0.8544(13) 0.067(4) 1.000 Uani
C11 -0.2660(8) 0.0451(6) 1.0305(16) 0.084(5) 1.000 Uani
C12 -0.1819(8) 0.0424(6) 1.2089(14) 0.082(6) 1.000 Uani
C13 -0.0756(7) 0.0727(5) 1.2171(11) 0.065(4) 1.000 Uani
C14 -0.0625(5) 0.3686(4) 0.9990(9) 0.043(3) 1.000 Uani
C15 0.0547(6) 0.3932(4) 1.0998(9) 0.048(3) 1.000 Uani
C16 0.0765(7) 0.4263(5) 1.2899(11) 0.060(4) 1.000 Uani
C17 0.1821(8) 0.4570(6) 1.3888(12) 0.074(5) 1.000 Uani
C18 0.2654(7) 0.4549(5) 1.2923(14) 0.073(5) 1.000 Uani
C19 0.2484(6) 0.4246(5) 1.1017(13) 0.065(4) 1.000 Uani
C20 0.1402(6) 0.3929(4) 1.0054(10) 0.055(4) 1.000 Uani
C21 -0.2441(5) 0.3093(4) 0.5465(9) 0.044(3) 1.000 Uani
C22 -0.2158(5) 0.3162(4) 0.7528(9) 0.041(3) 1.000 Uani
C23 -0.3004(6) 0.3251(4) 0.8494(9) 0.050(3) 1.000 Uani
C24 -0.4148(6) 0.3308(5) 0.7373(11) 0.058(4) 1.000 Uani
C25 -0.4438(6) 0.3270(5) 0.5316(12) 0.062(4) 1.000 Uani
C26 -0.3598(6) 0.3158(5) 0.4357(10) 0.054(4) 1.000 Uani
C27 -0.3399(9) 0.0748(8) 0.6620(16) 0.107(7) 1.000 Uani
C28 0.3394(8) 0.4245(7) 1.0030(17) 0.099(6) 1.000 Uani
H3 0.27940 0.17147 1.27092 0.03(1) 1.000 Uiso
H4 0.47358 0.16378 1.27967 0.07(2) 1.000 Uiso
H5 0.52351 0.16252 0.97876 0.07(2) 1.000 Uiso
H6 0.38122 0.18691 0.67486 0.08(3) 1.000 Uiso
H7 0.12087 0.10382 1.17333 0.045 1.000 Uiso
H9 -0.12567 0.12857 0.74742 0.060(8) 1.000 Uiso
H11 -0.33966 0.02443 1.02694 0.08(1) 1.000 Uiso
H12 -0.19656 0.01869 1.32569 0.08(1) 1.000 Uiso
H13 -0.01627 0.07299 1.34172 0.07(3) 1.000 Uiso
H14 -0.12299 0.39515 1.04781 0.02(1) 1.000 Uiso
H16 0.01586 0.42867 1.35250 0.05(2) 1.000 Uiso
H17 0.19662 0.48035 1.52070 0.07(2) 1.000 Uiso
H18 0.33955 0.47468 1.36265 0.06(6) 1.000 Uiso
H20 0.12562 0.37035 0.87298 0.01(1) 1.000 Uiso
H23 -0.27890 0.32691 0.99189 0.05(2) 1.000 Uiso
H24 -0.47403 0.33906 0.80237 0.05(2) 1.000 Uiso
H25 -0.52319 0.33172 0.45429 0.08(2) 1.000 Uiso
H26 -0.38075 0.31210 0.29350 0.07(2) 1.000 Uiso
H27A -0.41427 0.05434 0.65450 0.100 1.000 Uiso
H27B -0.35257 0.13554 0.60830 0.100 1.000 Uiso
H27C -0.30877 0.03654 0.57720 0.100 1.000 Uiso
H28A 0.41269 0.44637 1.07137 0.090 1.000 Uiso
H28B 0.35239 0.36227 0.97167 0.090 1.000 Uiso
H28C 0.30929 0.45907 0.88147 0.090 1.000 Uiso

loop_
_geom_angle_atom_site_label_1
_geom_angle_atom_site_label_2
_geom_angle_atom_site_label_3
_geom_angle
_geom_angle_site_symmetry_1
_geom_angle_site_symmetry_2
_geom_angle_site_symmetry_3
_geom_angle_publ_flag
S1 Ni1 S2 93.9(1) . . . yes
S1 Ni1 N1 87.5(2) . . . yes
S1 Ni1 N2 164.0(2) . . . yes
S2 Ni1 N1 164.2(2) . . . yes
S2 Ni1 N2 87.0(2) . . . yes
N1 Ni1 N2 96.0(2) . . . yes
Ni1 S1 C1 95.7(3) . . . yes
Ni1 S2 C21 95.6(3) . . . yes
Ni1 N1 C2 114.1(4) . . . yes
Ni1 N1 C7 127.0(5) . . . yes
C2 N1 C7 117.8(5) . . . yes
Ni1 N2 C14 127.5(5) . . . yes
Ni1 N2 C22 114.4(4) . . . yes
C14 N2 C22 117.4(5) . . . yes
S1 C1 C2 118.0(5) . . . yes
S1 C1 C6 123.5(5) . . . yes
C2 C1 C6 118.5(6) . . . yes
N1 C2 C1 114.4(6) . . . yes
N1 C2 C3 124.5(6) . . . yes
C1 C2 C3 121.0(6) . . . yes
C2 C3 C4 120.0(6) . . . yes
C3 C4 C5 119.5(7) . . . yes
C4 C5 C6 120.7(7) . . . yes
C1 C6 C5 120.1(7) . . . yes
N1 C7 C8 127.6(6) . . . yes
C7 C8 C9 124.0(6) . . . yes
C7 C8 C13 116.8(6) . . . yes
C9 C8 C13 118.9(7) . . . yes
C8 C9 C10 121.4(7) . . . yes
C9 C10 C11 117.4(8) . . . yes
C9 C10 C27 120.9(8) . . . yes
C11 C10 C27 121.7(8) . . . yes
C10 C11 C12 122.9(9) . . . yes
C11 C12 C13 119.0(9) . . . yes
C8 C13 C12 120.4(8) . . . yes
N2 C14 C15 127.8(6) . . . yes
C14 C15 C16 118.0(7) . . . yes
C14 C15 C20 122.6(6) . . . yes
C16 C15 C20 119.1(7) . . . yes
C15 C16 C17 121.4(8) . . . yes
C16 C17 C18 118.1(8) . . . yes
C17 C18 C19 123.4(8) . . . yes
C18 C19 C20 117.2(8) . . . yes
C18 C19 C28 121.6(8) . . . yes
C20 C19 C28 121.2(8) . . . yes
C15 C20 C19 120.8(7) . . . yes
S2 C21 C22 118.0(5) . . . yes
S2 C21 C26 123.0(5) . . . yes
C22 C21 C26 119.0(6) . . . yes
N2 C22 C21 114.4(6) . . . yes
N2 C22 C23 124.4(6) . . . yes
C21 C22 C23 121.2(6) . . . yes
C22 C23 C24 119.0(6) . . . yes
C23 C24 C25 120.2(7) . . . yes
C24 C25 C26 120.9(7) . . . yes
C21 C26 C25 119.6(7) . . . yes
C2 C3 H3 119.7(7) . . . yes
C4 C3 H3 120.2(7) . . . yes
C3 C4 H4 119.8(7) . . . yes
C5 C4 H4 120.7(7) . . . yes
C4 C5 H5 119.1(8) . . . yes
C6 C5 H5 120.2(8) . . . yes
C1 C6 H6 120.1(7) . . . yes
C5 C6 H6 119.7(7) . . . yes
N1 C7 H7 116.3(6) . . . yes
C8 C7 H7 116.0(6) . . . yes
C8 C9 H9 118.8(7) . . . yes
C10 C9 H9 119.8(8) . . . yes
C10 C11 H11 118.9(10) . . . yes
C12 C11 H11 118.3(10) . . . yes
C11 C12 H12 120.1(10) . . . yes
C13 C12 H12 120.8(9) . . . yes
C8 C13 H13 119.4(8) . . . yes
C12 C13 H13 120.2(8) . . . yes
N2 C14 H14 115.4(6) . . . yes
C15 C14 H14 116.8(6) . . . yes
C15 C16 H16 118.8(8) . . . yes
C17 C16 H16 119.9(8) . . . yes
C16 C17 H17 121.0(9) . . . yes
C18 C17 H17 120.9(9) . . . yes
C17 C18 H18 118.0(9) . . . yes
C19 C18 H18 118.6(9) . . . yes
C15 C20 H20 119.6(7) . . . yes
C19 C20 H20 119.5(8) . . . yes
C22 C23 H23 119.8(7) . . . yes
C24 C23 H23 121.3(7) . . . yes
C23 C24 H24 119.6(8) . . . yes
C25 C24 H24 120.1(7) . . . yes
C24 C25 H25 120.0(7) . . . yes
C26 C25 H25 119.2(8) . . . yes
C21 C26 H26 120.1(7) . . . yes
C25 C26 H26 120.3(7) . . . yes
C10 C27 H27A 121.0(10) . . . yes
C10 C27 H27B 107.2(10) . . . yes
C10 C27 H27C 106.1(9) . . . yes
H27A C27 H27B 106.6(10) . . . yes
H27A C27 H27C 106.6(11) . . . yes
H27B C27 H27C 109.0(11) . . . yes
C19 C28 H28A 119.9(10) . . . yes
C19 C28 H28B 105.0(9) . . . yes
C19 C28 H28C 107.5(9) . . . yes
H28A C28 H28B 107.6(10) . . . yes
H28A C28 H28C 107.6(10) . . . yes
H28B C28 H28C 109.0(11) . . . yes

loop_
_geom_bond_atom_site_label_1
_geom_bond_atom_site_label_2
_geom_bond_distance
_geom_bond_site_symmetry_1
_geom_bond_site_symmetry_2
_geom_bond_publ_flag
Ni1 S1 2.182(2) . . yes
Ni1 S2 2.184(2) . . yes
Ni1 N1 1.925(5) . . yes
Ni1 N2 1.912(5) . . yes
S1 C1 1.762(7) . . yes
S2 C21 1.761(7) . . yes
N1 C2 1.427(8) . . yes
N1 C7 1.296(8) . . yes
N2 C14 1.286(8) . . yes
N2 C22 1.431(8) . . yes
C1 C2 1.413(9) . . yes
C1 C6 1.393(10) . . yes
C2 C3 1.377(9) . . yes
C3 C4 1.379(10) . . yes
C4 C5 1.405(11) . . yes
C5 C6 1.380(11) . . yes
C7 C8 1.450(9) . . yes
C8 C9 1.382(10) . . yes
C8 C13 1.417(10) . . yes
C9 C10 1.399(11) . . yes
C10 C11 1.396(14) . . yes
C10 C27 1.481(14) . . yes
C11 C12 1.368(14) . . yes
C12 C13 1.381(13) . . yes
C14 C15 1.466(9) . . yes
C15 C16 1.380(10) . . yes
C15 C20 1.387(10) . . yes
C16 C17 1.379(12) . . yes
C17 C18 1.371(13) . . yes
C18 C19 1.374(13) . . yes
C19 C20 1.405(11) . . yes
C19 C28 1.466(13) . . yes
C21 C22 1.395(9) . . yes
C21 C26 1.395(9) . . yes
C22 C23 1.387(9) . . yes
C23 C24 1.384(10) . . yes
C24 C25 1.387(11) . . yes
C25 C26 1.378(10) . . yes
C3 H3 0.960(7) . . yes
C4 H4 0.960(8) . . yes
C5 H5 0.960(7) . . yes
C6 H6 0.960(7) . . yes
C7 H7 0.960(6) . . yes
C9 H9 0.960(8) . . yes
C11 H11 0.959(9) . . yes
C12 H12 0.960(10) . . yes
C13 H13 0.960(8) . . yes
C14 H14 0.960(7) . . yes
C16 H16 0.960(8) . . yes
C17 H17 0.960(8) . . yes
C18 H18 0.960(9) . . yes
C20 H20 0.960(7) . . yes
C23 H23 0.960(7) . . yes
C24 H24 0.960(7) . . yes
C25 H25 0.960(8) . . yes
C26 H26 0.960(7) . . yes
C27 H27A 0.960(11) . . yes
C27 H27B 0.961(12) . . yes
C27 H27C 0.960(11) . . yes
C28 H28A 0.959(10) . . yes
C28 H28B 0.960(10) . . yes
C28 H28C 0.960(11) . . yes

loop_
_cod_changelog_entry_id
_cod_changelog_entry_author
_cod_changelog_entry_date
_cod_changelog_entry_text
1 'Vaitkus, Antanas' 2022-09-15T16:00:00+03:00
;
 Added an explicit space group operation list and updated space group
 information.
;
2 'Vaitkus, Antanas' 2022-09-15T16:25:00+03:00
;
 Added the '_chemical_formula_sum' data item after consulting the original
 publication.
;
